data_8102046
loop_
_publ_author_name
'Ricken, S.'
'Ko\,c, F.'
'Sch\"urmann, M.'
'Preut, H.'
'Eilbracht, P.'

_publ_section_title
;
Crystal structure of N,N,N',N',N'',N''-hexakis(2-methylallyl)-[1,3,
5]-triazin-2,4,6-triamine, C~27~H~42~N~6~
;
_journal_issue 4
_journal_name_full 'Zeitschrift f\"ur Kristallographie - New Crystal Structures'
_journal_page_first 455
_journal_page_last 456
_journal_volume 221
_journal_year 2006
_chemical_formula_moiety 'C27 H42 N6'
_chemical_formula_sum 'C27 H42 N6'
_chemical_formula_weight 450.67
_chemical_name_systematic
;
 N,N,N',N',N",N"-hexakis-(2-methylallyl)-[1,3,5]-triazin-2,4,6-triamine
;
_space_group_IT_number 96
_symmetry_cell_setting tetragonal
_symmetry_space_group_name_Hall 'P 4nw 2abw'
_symmetry_space_group_name_H-M 'P 43 21 2'
_atom_sites_solution_hydrogens geom
_atom_sites_solution_primary direct
_atom_sites_solution_secondary difmap
_audit_creation_method SHELXL-97
_cell_angle_alpha 90.00
_cell_angle_beta 90.00
_cell_angle_gamma 90.00
_cell_formula_units_Z 4
_cell_length_a 9.7786(13)
_cell_length_b 9.7786(13)
_cell_length_c 30.975(4)
_cell_measurement_reflns_used 22316
_cell_measurement_temperature 291(1)
_cell_measurement_theta_max 25.34
_cell_measurement_theta_min 2.95
_cell_volume 2961.9(7)
_computing_cell_refinement
;
DENZO & SCALEPACK (Otwinowski & Minor, 1997)
;
_computing_data_collection 'COLLECT Nonius, 1998)'
_computing_data_reduction
;
DENZO & SCALEPACK (Otwinowski & Minor, 1997)
;
_computing_molecular_graphics 'SHELXTL-Plus (Sheldrick, 1991)'
_computing_publication_material
;
SHELXL-97, PARST95 (Nardelli, 1995), PLATON (Spek, 2003)
;
_computing_structure_refinement 'SHELXL-97 (Sheldrick, 1997)'
_computing_structure_solution 'SHELXS-97 (Sheldrick, 1990)'
_diffrn_ambient_temperature 291(1)
_diffrn_detector_area_resol_mean '19 vertical, 18 horizontal'
_diffrn_measured_fraction_theta_full 0.993
_diffrn_measured_fraction_theta_max 0.993
_diffrn_measurement_device_type 'Nonius KappaCCD'
_diffrn_measurement_method 'omega (kappa offset)'
_diffrn_radiation_monochromator graphite
_diffrn_radiation_source 'fine-focus sealed tube'
_diffrn_radiation_type MoK\a
_diffrn_radiation_wavelength 0.71073
_diffrn_reflns_av_R_equivalents 0.052
_diffrn_reflns_av_sigmaI/netI 0.2757
_diffrn_reflns_limit_h_max 11
_diffrn_reflns_limit_h_min -11
_diffrn_reflns_limit_k_max 8
_diffrn_reflns_limit_k_min -7
_diffrn_reflns_limit_l_max 37
_diffrn_reflns_limit_l_min -37
_diffrn_reflns_number 15255
_diffrn_reflns_theta_full 25.34
_diffrn_reflns_theta_max 25.34
_diffrn_reflns_theta_min 2.95
_diffrn_standards_decay_% 0
_diffrn_standards_number 0
_exptl_absorpt_coefficient_mu 0.061
_exptl_absorpt_correction_type none
_exptl_crystal_colour colorless
_exptl_crystal_density_diffrn 1.011
_exptl_crystal_density_meas ?
_exptl_crystal_density_method 'not measured'
_exptl_crystal_description plate
_exptl_crystal_F_000 984
_exptl_crystal_size_max 0.30
_exptl_crystal_size_mid 0.10
_exptl_crystal_size_min 0.04
_refine_diff_density_max 0.058
_refine_diff_density_min -0.059
_refine_diff_density_rms 0.017
_refine_ls_extinction_method none
_refine_ls_goodness_of_fit_ref 1.115
_refine_ls_hydrogen_treatment constr
_refine_ls_matrix_type full
_refine_ls_number_parameters 151
_refine_ls_number_reflns 1655
_refine_ls_number_restraints 0
_refine_ls_restrained_S_all 1.115
_refine_ls_R_factor_all 0.2658
_refine_ls_R_factor_gt 0.0351
_refine_ls_shift/su_max 0.000
_refine_ls_shift/su_mean 0.000
_refine_ls_structure_factor_coef Fsqd
_refine_ls_weighting_details
; calc
 [1.0 exp(6.20(sin\q/\l)^2^)]/[\s^2^(Fo^2^)]
;
_refine_ls_weighting_scheme calc
_refine_ls_wR_factor_gt 0.0526
_refine_ls_wR_factor_ref 0.0807
_reflns_number_gt 337
_reflns_number_total 1655
_reflns_threshold_expression >2sigma(I)
_cod_data_source_file 1267-1875.cff
_cod_data_source_block ccd2952
_cod_depositor_comments
;
The following automatic conversions were performed:

'_exptl_crystal_density_meas' value 'not measured' was changed to '?'
- the value is perceived as not measured.

Automatic conversion script
Id: cif_fix_values 3008 2015-01-20 13:52:24Z robertas 
;
_cod_database_code 8102046

loop_
_symmetry_equiv_pos_as_xyz
'x, y, z'
'-x, -y, z+1/2'
'-y+1/2, x+1/2, z+3/4'
'y+1/2, -x+1/2, z+1/4'
'-x+1/2, y+1/2, -z+3/4'
'x+1/2, -y+1/2, -z+1/4'
'y, x, -z'
'-y, -x, -z+1/2'

loop_
_atom_site_label
_atom_site_type_symbol
_atom_site_fract_x
_atom_site_fract_y
_atom_site_fract_z
_atom_site_U_iso_or_equiv
_atom_site_adp_type
_atom_site_occupancy
_atom_site_symmetry_multiplicity
_atom_site_Wyckoff_symbol
_atom_site_calc_flag
_atom_site_refinement_flags
_atom_site_disorder_assembly
_atom_site_disorder_group
N1 N -0.3973(9) 0.6027(9) 0.0000 0.123(3) Uani 1 4 a d S . .
N2 N -0.2226(7) 0.7141(6) 0.03552(18) 0.108(2) Uani 1 8 b d . . .
N3 N -0.1029(5) 0.8971(5) 0.0000 0.104(2) Uani 1 4 a d S . .
N11 N -0.0444(7) 0.8307(6) 0.0688(2) 0.1115(18) Uani 1 8 b d . . .
C1 C -0.4170(8) 0.5116(9) 0.03746(18) 0.162(3) Uani 1 8 b d . . .
H1B H -0.5135 0.5088 0.0447 0.194 Uiso 1 8 b calc R . .
H1C H -0.3684 0.5490 0.0621 0.194 Uiso 1 8 b calc R . .
C2 C -0.3672(15) 0.3668(12) 0.0293(3) 0.219(6) Uani 1 8 b d . . .
C3 C -0.2228(11) 0.3570(10) 0.0179(3) 0.290(8) Uani 1 8 b d . . .
H3C H -0.2003 0.2636 0.0117 0.435 Uiso 1 8 b calc R . .
H3D H -0.1682 0.3886 0.0417 0.435 Uiso 1 8 b calc R . .
H3E H -0.2049 0.4125 -0.0070 0.435 Uiso 1 8 b calc R . .
C4 C -0.4577(13) 0.2666(9) 0.0315(3) 0.368(9) Uani 1 8 b d . . .
H4A H -0.4314 0.1772 0.0254 0.442 Uiso 1 8 b calc R . .
H4B H -0.5477 0.2854 0.0392 0.442 Uiso 1 8 b calc R . .
C5 C -0.3023(12) 0.6977(12) 0.0000 0.106(3) Uani 1 4 a d S . .
C6 C -0.1271(8) 0.8103(8) 0.0342(2) 0.102(2) Uani 1 8 b d . . .
C11 C -0.0617(7) 0.7486(9) 0.1080(2) 0.128(3) Uani 1 8 b d . . .
H11A H -0.1563 0.7195 0.1098 0.153 Uiso 1 8 b calc R . .
H11B H -0.0433 0.8061 0.1328 0.153 Uiso 1 8 b calc R . .
C12 C 0.0271(9) 0.6260(9) 0.1105(2) 0.133(3) Uani 1 8 b d . . .
C13 C 0.0320(6) 0.5654(6) 0.15336(17) 0.179(3) Uani 1 8 b d . . .
H13A H 0.0914 0.4872 0.1530 0.268 Uiso 1 8 b calc R . .
H13B H -0.0583 0.5374 0.1618 0.268 Uiso 1 8 b calc R . .
H13C H 0.0660 0.6314 0.1736 0.268 Uiso 1 8 b calc R . .
C14 C 0.0956(8) 0.5735(8) 0.0781(2) 0.209(4) Uani 1 8 b d . . .
H14A H 0.1488 0.4957 0.0823 0.251 Uiso 1 8 b calc R . .
H14B H 0.0911 0.6139 0.0510 0.251 Uiso 1 8 b calc R . .
C15 C 0.0683(7) 0.9249(10) 0.06829(18) 0.122(2) Uani 1 8 b d . . .
H15A H 0.0967 0.9380 0.0386 0.146 Uiso 1 8 b calc R . .
H15B H 0.1443 0.8836 0.0836 0.146 Uiso 1 8 b calc R . .
C16 C 0.0404(9) 1.0628(10) 0.0878(2) 0.133(3) Uani 1 8 b d . . .
C17 C 0.1608(8) 1.1495(8) 0.0896(3) 0.267(5) Uani 1 8 b d . . .
H17A H 0.1365 1.2368 0.1015 0.401 Uiso 1 8 b calc R . .
H17B H 0.1963 1.1619 0.0609 0.401 Uiso 1 8 b calc R . .
H17C H 0.2291 1.1072 0.1074 0.401 Uiso 1 8 b calc R . .
C18 C -0.0816(8) 1.1029(8) 0.1000(2) 0.190(4) Uani 1 8 b d . . .
H18A H -0.0945 1.1912 0.1103 0.228 Uiso 1 8 b calc R . .
H18B H -0.1554 1.0431 0.0982 0.228 Uiso 1 8 b calc R . .

loop_
_atom_site_aniso_label
_atom_site_aniso_U_11
_atom_site_aniso_U_22
_atom_site_aniso_U_33
_atom_site_aniso_U_23
_atom_site_aniso_U_13
_atom_site_aniso_U_12
N1 0.125(5) 0.125(5) 0.121(8) -0.026(5) 0.026(5) -0.049(6)
N2 0.112(5) 0.108(5) 0.106(4) -0.014(4) 0.004(4) -0.011(4)
N3 0.110(4) 0.110(4) 0.091(5) 0.005(3) -0.005(3) -0.005(5)
N11 0.107(5) 0.112(5) 0.116(5) -0.007(5) -0.019(5) -0.013(4)
C1 0.211(8) 0.173(9) 0.101(5) -0.004(6) 0.052(5) -0.095(8)
C2 0.41(2) 0.125(10) 0.118(6) -0.018(8) 0.049(9) -0.078(14)
C3 0.47(2) 0.195(11) 0.208(8) 0.029(7) 0.120(10) 0.092(13)
C4 0.73(3) 0.196(10) 0.181(6) -0.055(7) 0.122(10) -0.247(12)
C5 0.111(7) 0.111(7) 0.096(9) -0.011(5) 0.011(5) 0.000(8)
C6 0.100(7) 0.116(8) 0.090(6) -0.012(5) 0.000(6) 0.001(6)
C11 0.160(8) 0.130(7) 0.094(5) 0.009(5) 0.003(5) -0.008(6)
C12 0.149(8) 0.116(8) 0.133(7) 0.013(7) -0.037(7) -0.004(6)
C13 0.166(7) 0.209(9) 0.161(6) 0.065(6) -0.010(5) 0.028(6)
C14 0.276(11) 0.190(9) 0.160(7) 0.008(6) 0.028(7) 0.100(7)
C15 0.109(8) 0.130(8) 0.126(5) 0.002(5) -0.024(5) -0.002(7)
C16 0.139(9) 0.100(8) 0.159(6) 0.010(6) -0.020(7) -0.016(7)
C17 0.179(9) 0.160(9) 0.462(12) -0.063(8) 0.050(9) -0.071(7)
C18 0.151(9) 0.207(10) 0.213(7) -0.048(6) -0.038(7) 0.042(8)

loop_
_atom_type_symbol
_atom_type_description
_atom_type_scat_dispersion_real
_atom_type_scat_dispersion_imag
_atom_type_scat_source
C C 0.0033 0.0016 'International Tables Vol C Tables 4.2.6.8 and 6.1.1.4'
H H 0.0000 0.0000 'International Tables Vol C Tables 4.2.6.8 and 6.1.1.4'
N N 0.0061 0.0033 'International Tables Vol C Tables 4.2.6.8 and 6.1.1.4'

loop_
_geom_angle_atom_site_label_1
_geom_angle_atom_site_label_2
_geom_angle_atom_site_label_3
_geom_angle
_geom_angle_site_symmetry_1
_geom_angle_site_symmetry_3
_geom_angle_publ_flag
C5 N1 C1 121.3(4) . 7_465 ?
C5 N1 C1 121.3(4) . . ?
C1 N1 C1 117.4(9) 7_465 . ?
C6 N2 C5 117.6(9) . . ?
C6 N3 C6 112.2(10) 7_465 . ?
C6 N11 C15 122.8(7) . . ?
C6 N11 C11 120.3(6) . . ?
C15 N11 C11 116.7(6) . . ?
N1 C1 C2 112.9(6) . . ?
N1 C1 H1B 109.0 . . ?
C2 C1 H1B 109.0 . . ?
N1 C1 H1C 109.0 . . ?
C2 C1 H1C 109.0 . . ?
H1B C1 H1C 107.8 . . ?
C4 C2 C3 127.7(13) . . ?
C4 C2 C1 117.8(14) . . ?
C3 C2 C1 114.4(12) . . ?
C2 C3 H3C 109.5 . . ?
C2 C3 H3D 109.5 . . ?
H3C C3 H3D 109.5 . . ?
C2 C3 H3E 109.5 . . ?
H3C C3 H3E 109.5 . . ?
H3D C3 H3E 109.5 . . ?
C2 C4 H4A 120.0 . . ?
C2 C4 H4B 120.0 . . ?
H4A C4 H4B 120.0 . . ?
N1 C5 N2 119.3(6) . . ?
N1 C5 N2 119.3(6) . 7_465 ?
N2 C5 N2 121.4(12) . 7_465 ?
N2 C6 N11 120.0(7) . . ?
N2 C6 N3 125.6(8) . . ?
N11 C6 N3 114.4(8) . . ?
N11 C11 C12 114.9(6) . . ?
N11 C11 H11A 108.6 . . ?
C12 C11 H11A 108.6 . . ?
N11 C11 H11B 108.6 . . ?
C12 C11 H11B 108.6 . . ?
H11A C11 H11B 107.5 . . ?
C14 C12 C13 121.4(9) . . ?
C14 C12 C11 125.1(8) . . ?
C13 C12 C11 113.4(8) . . ?
C12 C13 H13A 109.5 . . ?
C12 C13 H13B 109.5 . . ?
H13A C13 H13B 109.5 . . ?
C12 C13 H13C 109.5 . . ?
H13A C13 H13C 109.5 . . ?
H13B C13 H13C 109.5 . . ?
C12 C14 H14A 120.0 . . ?
C12 C14 H14B 120.0 . . ?
H14A C14 H14B 120.0 . . ?
N11 C15 C16 115.5(7) . . ?
N11 C15 H15A 108.4 . . ?
C16 C15 H15A 108.4 . . ?
N11 C15 H15B 108.4 . . ?
C16 C15 H15B 108.4 . . ?
H15A C15 H15B 107.5 . . ?
C18 C16 C17 123.5(9) . . ?
C18 C16 C15 123.3(9) . . ?
C17 C16 C15 113.1(9) . . ?
C16 C17 H17A 109.5 . . ?
C16 C17 H17B 109.5 . . ?
H17A C17 H17B 109.5 . . ?
C16 C17 H17C 109.5 . . ?
H17A C17 H17C 109.5 . . ?
H17B C17 H17C 109.5 . . ?
C16 C18 H18A 120.0 . . ?
C16 C18 H18B 120.0 . . ?
H18A C18 H18B 120.0 . . ?

loop_
_geom_bond_atom_site_label_1
_geom_bond_atom_site_label_2
_geom_bond_distance
_geom_bond_site_symmetry_2
_geom_bond_publ_flag
N1 C5 1.313(10) . ?
N1 C1 1.476(6) 7_465 ?
N1 C1 1.476(6) . ?
N2 C6 1.326(7) . ?
N2 C5 1.358(6) . ?
N3 C6 1.379(7) 7_465 ?
N3 C6 1.379(7) . ?
N11 C6 1.358(7) . ?
N11 C15 1.436(6) . ?
N11 C11 1.464(6) . ?
C1 C2 1.518(11) . ?
C1 H1B 0.9700 . ?
C1 H1C 0.9700 . ?
C2 C4 1.323(12) . ?
C2 C3 1.457(15) . ?
C3 H3C 0.9600 . ?
C3 H3D 0.9600 . ?
C3 H3E 0.9600 . ?
C4 H4A 0.9300 . ?
C4 H4B 0.9300 . ?
C5 N2 1.358(6) 7_465 ?
C11 C12 1.482(7) . ?
C11 H11A 0.9700 . ?
C11 H11B 0.9700 . ?
C12 C14 1.312(7) . ?
C12 C13 1.453(7) . ?
C13 H13A 0.9600 . ?
C13 H13B 0.9600 . ?
C13 H13C 0.9600 . ?
C14 H14A 0.9300 . ?
C14 H14B 0.9300 . ?
C15 C16 1.503(8) . ?
C15 H15A 0.9700 . ?
C15 H15B 0.9700 . ?
C16 C18 1.311(8) . ?
C16 C17 1.452(8) . ?
C17 H17A 0.9600 . ?
C17 H17B 0.9600 . ?
C17 H17C 0.9600 . ?
C18 H18A 0.9300 . ?
C18 H18B 0.9300 . ?

loop_
_geom_torsion_atom_site_label_1
_geom_torsion_atom_site_label_2
_geom_torsion_atom_site_label_3
_geom_torsion_atom_site_label_4
_geom_torsion
_geom_torsion_site_symmetry_1
_geom_torsion_site_symmetry_2
_geom_torsion_site_symmetry_3
_geom_torsion_site_symmetry_4
_geom_torsion_publ_flag
C5 N1 C1 C2 -106.9(8) . . . . ?
C1 N1 C1 C2 73.1(8) 7_465 . . . ?
N1 C1 C2 C4 -119.0(10) . . . . ?
N1 C1 C2 C3 58.6(13) . . . . ?
C1 N1 C5 N2 178.7(4) 7_465 . . . ?
C1 N1 C5 N2 -1.3(4) . . . . ?
C1 N1 C5 N2 -1.3(4) 7_465 . . 7_465 ?
C1 N1 C5 N2 178.7(4) . . . 7_465 ?
C6 N2 C5 N1 179.5(4) . . . . ?
C6 N2 C5 N2 -0.5(4) . . . 7_465 ?
C5 N2 C6 N11 -179.9(4) . . . . ?
C5 N2 C6 N3 1.1(9) . . . . ?
C15 N11 C6 N2 174.5(6) . . . . ?
C11 N11 C6 N2 -1.1(9) . . . . ?
C15 N11 C6 N3 -6.3(8) . . . . ?
C11 N11 C6 N3 178.1(5) . . . . ?
C6 N3 C6 N2 -0.6(5) 7_465 . . . ?
C6 N3 C6 N11 -179.6(6) 7_465 . . . ?
C6 N11 C11 C12 94.3(7) . . . . ?
C15 N11 C11 C12 -81.5(7) . . . . ?
N11 C11 C12 C14 -14.2(11) . . . . ?
N11 C11 C12 C13 166.2(6) . . . . ?
C6 N11 C15 C16 98.2(7) . . . . ?
C11 N11 C15 C16 -86.0(7) . . . . ?
N11 C15 C16 C18 -8.1(11) . . . . ?
N11 C15 C16 C17 175.3(7) . . . . ?
